data_7109952
loop_
_publ_author_name
'Dong Liu'
'Zhenyu Zhang'
'Hongyu Zhang'
'Yue Wang'

_publ_section_title
;
 A novel approach towards white photoluminescence and electroluminescence
 by controlled protonation of a blue fluorophore
;
_journal_name_full Chem.Commun.
_journal_page_first 10001
_journal_paper_doi 10.1039/c3cc45991h
_journal_volume 49
_journal_year 2013
_chemical_formula_moiety 'C32 H21 N3'
_chemical_formula_sum 'C32 H21 N3'
_chemical_formula_weight 447.52
_chemical_name_systematic
; 
 ? 
;
_space_group_IT_number 2
_symmetry_cell_setting triclinic
_symmetry_space_group_name_Hall '-P 1'
_symmetry_space_group_name_H-M 'P -1'
_atom_sites_solution_hydrogens geom
_atom_sites_solution_primary direct
_atom_sites_solution_secondary difmap
_audit_creation_method SHELXL-97
_cell_angle_alpha 85.72(3)
_cell_angle_beta 78.58(3)
_cell_angle_gamma 75.70(3)
_cell_formula_units_Z 2
_cell_length_a 8.3887(17)
_cell_length_b 8.7163(17)
_cell_length_c 16.596(3)
_cell_measurement_reflns_used 6822
_cell_measurement_temperature 291(2)
_cell_measurement_theta_max 27.43
_cell_measurement_theta_min 3.05
_cell_volume 1152.2(4)
_computing_cell_refinement RAPID-AUTO
_computing_data_collection 'RAPID-AUTO (Rigaku Corporation, 1998)'
_computing_data_reduction 'CrystalStructure (Rigaku/MSC and Rigaku Corporation, 2002)'
_computing_molecular_graphics 'SHELXTL (Sheldrick, 2008)'
_computing_publication_material SHELXL-97
_computing_structure_refinement 'SHELXL-97 (Sheldrick, 2008)'
_computing_structure_solution 'SHELXS-97 (Sheldrick, 2008)'
_diffrn_ambient_temperature 291(2)
_diffrn_measured_fraction_theta_full 0.986
_diffrn_measured_fraction_theta_max 0.986
_diffrn_measurement_device_type 'Rigaku RAXIS-RAPID'
_diffrn_measurement_method '\w scans'
_diffrn_radiation_monochromator graphite
_diffrn_radiation_source 'fine-focus sealed tube'
_diffrn_radiation_type MoK\a
_diffrn_radiation_wavelength 0.71073
_diffrn_reflns_av_R_equivalents 0.0506
_diffrn_reflns_av_sigmaI/netI 0.0756
_diffrn_reflns_limit_h_max 10
_diffrn_reflns_limit_h_min -10
_diffrn_reflns_limit_k_max 11
_diffrn_reflns_limit_k_min -11
_diffrn_reflns_limit_l_max 21
_diffrn_reflns_limit_l_min -21
_diffrn_reflns_number 11376
_diffrn_reflns_theta_full 27.45
_diffrn_reflns_theta_max 27.45
_diffrn_reflns_theta_min 3.04
_exptl_absorpt_coefficient_mu 0.076
_exptl_absorpt_correction_T_max 0.9879
_exptl_absorpt_correction_T_min 0.9749
_exptl_absorpt_correction_type multi-scan
_exptl_crystal_colour colorless
_exptl_crystal_density_diffrn 1.290
_exptl_crystal_density_method 'not measured'
_exptl_crystal_description block
_exptl_crystal_F_000 468
_exptl_crystal_size_max 0.34
_exptl_crystal_size_mid 0.18
_exptl_crystal_size_min 0.16
_refine_diff_density_max 0.160
_refine_diff_density_min -0.154
_refine_diff_density_rms 0.035
_refine_ls_extinction_method none
_refine_ls_goodness_of_fit_ref 0.968
_refine_ls_hydrogen_treatment constr
_refine_ls_matrix_type full
_refine_ls_number_parameters 316
_refine_ls_number_reflns 5207
_refine_ls_number_restraints 0
_refine_ls_restrained_S_all 0.968
_refine_ls_R_factor_all 0.1206
_refine_ls_R_factor_gt 0.0528
_refine_ls_shift/su_max 0.002
_refine_ls_shift/su_mean 0.000
_refine_ls_structure_factor_coef Fsqd
_refine_ls_weighting_details 'calc w=1/[\s^2^(Fo^2^)+(0.0571P)^2^+0.0000P] where P=(Fo^2^+2Fc^2^)/3'
_refine_ls_weighting_scheme calc
_refine_ls_wR_factor_gt 0.1133
_refine_ls_wR_factor_ref 0.1390
_reflns_number_gt 2575
_reflns_number_total 5207
_reflns_threshold_expression >2sigma(I)
_cod_data_source_file c3cc45991h.txt
_cod_data_source_block 12
_cod_original_sg_symbol_H-M P-1
_cod_database_code 7109952

loop_
_symmetry_equiv_pos_as_xyz
'x, y, z'
'-x, -y, -z'

loop_
_atom_site_label
_atom_site_type_symbol
_atom_site_fract_x
_atom_site_fract_y
_atom_site_fract_z
_atom_site_U_iso_or_equiv
_atom_site_adp_type
_atom_site_occupancy
_atom_site_symmetry_multiplicity
_atom_site_calc_flag
_atom_site_refinement_flags
C1 C 0.4824(2) 0.5645(3) 0.86769(11) 0.0489(5) Uani 1 1 d .
C2 C 0.5631(3) 0.6850(3) 0.86758(13) 0.0583(6) Uani 1 1 d .
H2 H 0.6542 0.6941 0.8268 0.070 Uiso 1 1 calc R
C3 C 0.5034(3) 0.7908(3) 0.93022(14) 0.0663(7) Uani 1 1 d .
H3 H 0.5545 0.8736 0.9316 0.080 Uiso 1 1 calc R
C4 C 0.3677(3) 0.7762(3) 0.99164(14) 0.0690(7) Uani 1 1 d .
H4 H 0.3293 0.8503 1.0329 0.083 Uiso 1 1 calc R
C5 C 0.2899(3) 0.6554(3) 0.99256(13) 0.0606(6) Uani 1 1 d .
H5 H 0.2006 0.6462 1.0344 0.073 Uiso 1 1 calc R
C6 C 0.3466(2) 0.5460(3) 0.92970(11) 0.0491(5) Uani 1 1 d .
C7 C 0.2962(2) 0.4080(3) 0.91090(12) 0.0504(5) Uani 1 1 d .
C8 C 0.1762(2) 0.3275(3) 0.94976(14) 0.0638(6) Uani 1 1 d .
H8 H 0.1066 0.3631 0.9990 0.077 Uiso 1 1 calc R
C9 C 0.1620(3) 0.1952(3) 0.91449(16) 0.0737(7) Uani 1 1 d .
H9 H 0.0823 0.1410 0.9402 0.088 Uiso 1 1 calc R
C10 C 0.2651(3) 0.1411(3) 0.84071(16) 0.0715(7) Uani 1 1 d .
H10 H 0.2523 0.0518 0.8178 0.086 Uiso 1 1 calc R
C11 C 0.3857(3) 0.2166(3) 0.80087(15) 0.0633(6) Uani 1 1 d .
H11 H 0.4546 0.1801 0.7516 0.076 Uiso 1 1 calc R
C12 C 0.4002(2) 0.3493(3) 0.83722(12) 0.0512(5) Uani 1 1 d .
C13 C 0.6501(2) 0.4130(3) 0.74288(12) 0.0496(5) Uani 1 1 d .
C14 C 0.6203(2) 0.4238(3) 0.66375(12) 0.0561(6) Uani 1 1 d .
H14 H 0.5114 0.4578 0.6540 0.067 Uiso 1 1 calc R
C15 C 0.7529(2) 0.3839(3) 0.59893(12) 0.0524(5) Uani 1 1 d .
H15 H 0.7321 0.3911 0.5456 0.063 Uiso 1 1 calc R
C16 C 0.9162(2) 0.3333(2) 0.61178(11) 0.0444(5) Uani 1 1 d .
C17 C 0.9438(2) 0.3269(3) 0.69188(12) 0.0550(6) Uani 1 1 d .
H17 H 1.0526 0.2956 0.7018 0.066 Uiso 1 1 calc R
C18 C 0.8120(2) 0.3663(3) 0.75672(12) 0.0574(6) Uani 1 1 d .
H18 H 0.8322 0.3614 0.8101 0.069 Uiso 1 1 calc R
C19 C 1.0581(2) 0.2863(2) 0.54231(12) 0.0459(5) Uani 1 1 d .
C20 C 1.1395(2) 0.2157(2) 0.40654(11) 0.0437(5) Uani 1 1 d .
C21 C 1.0874(2) 0.1978(2) 0.32771(11) 0.0457(5) Uani 1 1 d .
C22 C 0.9665(3) 0.3183(3) 0.30098(14) 0.0590(6) Uani 1 1 d .
H22 H 0.9172 0.4066 0.3331 0.071 Uiso 1 1 calc R
C23 C 0.9186(3) 0.3087(3) 0.22714(15) 0.0735(7) Uani 1 1 d .
H23 H 0.8383 0.3914 0.2095 0.088 Uiso 1 1 calc R
C24 C 0.9878(3) 0.1789(4) 0.17938(15) 0.0769(8) Uani 1 1 d .
H24 H 0.9572 0.1741 0.1289 0.092 Uiso 1 1 calc R
C25 C 1.1029(3) 0.0560(3) 0.20696(15) 0.0729(7) Uani 1 1 d .
H25 H 1.1473 -0.0340 0.1756 0.087 Uiso 1 1 calc R
C26 C 1.1541(3) 0.0634(3) 0.28041(12) 0.0585(6) Uani 1 1 d .
H26 H 1.2326 -0.0207 0.2982 0.070 Uiso 1 1 calc R
C27 C 1.3106(2) 0.1927(2) 0.41370(12) 0.0454(5) Uani 1 1 d .
C28 C 1.4504(2) 0.1492(3) 0.34961(13) 0.0565(6) Uani 1 1 d .
H28 H 1.4343 0.1317 0.2975 0.068 Uiso 1 1 calc R
C29 C 1.6084(2) 0.1326(3) 0.36344(14) 0.0656(7) Uani 1 1 d .
H29 H 1.6993 0.1026 0.3208 0.079 Uiso 1 1 calc R
C30 C 1.6357(3) 0.1601(3) 0.44066(15) 0.0702(7) Uani 1 1 d .
H30 H 1.7444 0.1489 0.4491 0.084 Uiso 1 1 calc R
C31 C 1.5039(2) 0.2034(3) 0.50385(14) 0.0636(7) Uani 1 1 d .
H31 H 1.5231 0.2213 0.5553 0.076 Uiso 1 1 calc R
C32 C 1.3386(2) 0.2213(3) 0.49165(12) 0.0508(5) Uani 1 1 d .
N1 N 0.51317(19) 0.4453(2) 0.81087(10) 0.0537(5) Uani 1 1 d .
N2 N 1.01634(17) 0.2635(2) 0.46928(9) 0.0469(4) Uani 1 1 d .
N3 N 1.21005(18) 0.2684(2) 0.55619(10) 0.0527(5) Uani 1 1 d .

loop_
_atom_site_aniso_label
_atom_site_aniso_U_11
_atom_site_aniso_U_22
_atom_site_aniso_U_33
_atom_site_aniso_U_23
_atom_site_aniso_U_13
_atom_site_aniso_U_12
C1 0.0506(11) 0.0518(13) 0.0395(11) -0.0041(10) -0.0072(9) -0.0033(10)
C2 0.0635(13) 0.0621(15) 0.0484(12) -0.0032(11) -0.0088(10) -0.0142(11)
C3 0.0772(15) 0.0625(16) 0.0609(14) -0.0093(13) -0.0193(13) -0.0124(12)
C4 0.0747(15) 0.0722(18) 0.0539(14) -0.0192(13) -0.0116(12) -0.0011(13)
C5 0.0532(11) 0.0777(17) 0.0426(12) -0.0097(12) -0.0060(10) -0.0001(11)
C6 0.0435(10) 0.0613(14) 0.0368(10) -0.0022(10) -0.0071(9) -0.0015(9)
C7 0.0406(10) 0.0596(14) 0.0460(11) 0.0023(10) -0.0068(9) -0.0045(9)
C8 0.0473(11) 0.0772(18) 0.0592(14) 0.0002(13) 0.0017(11) -0.0103(11)
C9 0.0566(13) 0.0748(19) 0.0858(18) 0.0042(15) -0.0019(13) -0.0195(12)
C10 0.0611(13) 0.0638(17) 0.0888(18) -0.0100(15) -0.0060(13) -0.0172(12)
C11 0.0538(12) 0.0639(16) 0.0691(15) -0.0122(13) -0.0007(11) -0.0137(11)
C12 0.0438(10) 0.0570(14) 0.0495(12) -0.0044(11) -0.0051(9) -0.0078(10)
C13 0.0494(11) 0.0519(13) 0.0441(11) -0.0080(10) 0.0020(9) -0.0118(9)
C14 0.0465(11) 0.0693(16) 0.0489(12) -0.0101(11) -0.0053(10) -0.0073(10)
C15 0.0507(11) 0.0649(15) 0.0412(11) -0.0093(10) -0.0071(9) -0.0118(10)
C16 0.0446(10) 0.0484(12) 0.0405(10) -0.0067(9) -0.0012(9) -0.0149(9)
C17 0.0479(10) 0.0720(16) 0.0445(12) -0.0040(11) -0.0057(9) -0.0147(10)
C18 0.0582(12) 0.0746(16) 0.0385(11) -0.0038(11) -0.0057(10) -0.0160(11)
C19 0.0469(10) 0.0489(13) 0.0437(11) -0.0033(10) -0.0053(9) -0.0164(9)
C20 0.0458(10) 0.0457(12) 0.0399(10) -0.0011(9) -0.0047(9) -0.0140(8)
C21 0.0454(10) 0.0543(13) 0.0387(10) -0.0001(9) -0.0041(8) -0.0177(9)
C22 0.0583(12) 0.0644(16) 0.0554(13) -0.0009(11) -0.0161(10) -0.0123(11)
C23 0.0800(15) 0.084(2) 0.0624(15) 0.0168(14) -0.0312(13) -0.0218(14)
C24 0.0946(18) 0.107(2) 0.0429(13) 0.0054(14) -0.0208(13) -0.0456(17)
C25 0.0899(17) 0.084(2) 0.0501(13) -0.0143(14) -0.0092(13) -0.0306(15)
C26 0.0628(12) 0.0646(15) 0.0467(12) -0.0091(11) -0.0069(10) -0.0126(11)
C27 0.0428(10) 0.0510(13) 0.0427(10) -0.0025(9) -0.0033(8) -0.0149(9)
C28 0.0501(11) 0.0721(16) 0.0460(11) -0.0081(11) 0.0001(10) -0.0172(11)
C29 0.0470(11) 0.0861(19) 0.0616(14) -0.0109(13) 0.0033(11) -0.0198(11)
C30 0.0435(11) 0.097(2) 0.0729(16) -0.0134(15) -0.0057(11) -0.0231(12)
C31 0.0471(11) 0.0920(19) 0.0564(13) -0.0126(13) -0.0092(10) -0.0227(11)
C32 0.0447(10) 0.0633(15) 0.0461(11) -0.0063(11) -0.0041(9) -0.0178(10)
N1 0.0526(9) 0.0584(12) 0.0452(9) -0.0096(9) 0.0057(8) -0.0134(8)
N2 0.0451(8) 0.0562(11) 0.0401(9) -0.0046(8) -0.0059(7) -0.0138(8)
N3 0.0449(9) 0.0717(13) 0.0440(9) -0.0089(9) -0.0035(8) -0.0202(8)

loop_
_atom_type_symbol
_atom_type_description
_atom_type_scat_dispersion_real
_atom_type_scat_dispersion_imag
_atom_type_scat_source
C C 0.0033 0.0016 'International Tables Vol C Tables 4.2.6.8 and 6.1.1.4'
H H 0.0000 0.0000 'International Tables Vol C Tables 4.2.6.8 and 6.1.1.4'
N N 0.0061 0.0033 'International Tables Vol C Tables 4.2.6.8 and 6.1.1.4'

loop_
_geom_angle_atom_site_label_1
_geom_angle_atom_site_label_2
_geom_angle_atom_site_label_3
_geom_angle
C2 C1 N1 129.22(18)
C2 C1 C6 122.49(18)
N1 C1 C6 108.28(19)
C3 C2 C1 117.3(2)
C3 C2 H2 121.4
C1 C2 H2 121.4
C2 C3 C4 121.3(2)
C2 C3 H3 119.4
C4 C3 H3 119.4
C5 C4 C3 121.4(2)
C5 C4 H4 119.3
C3 C4 H4 119.3
C4 C5 C6 119.0(2)
C4 C5 H5 120.5
C6 C5 H5 120.5
C5 C6 C1 118.5(2)
C5 C6 C7 134.11(19)
C1 C6 C7 107.34(16)
C8 C7 C12 118.6(2)
C8 C7 C6 134.36(19)
C12 C7 C6 107.02(18)
C9 C8 C7 119.3(2)
C9 C8 H8 120.4
C7 C8 H8 120.4
C8 C9 C10 120.9(2)
C8 C9 H9 119.6
C10 C9 H9 119.6
C11 C10 C9 121.6(2)
C11 C10 H10 119.2
C9 C10 H10 119.2
C10 C11 C12 117.2(2)
C10 C11 H11 121.4
C12 C11 H11 121.4
C11 C12 N1 128.87(18)
C11 C12 C7 122.5(2)
N1 C12 C7 108.65(17)
C14 C13 C18 119.89(18)
C14 C13 N1 120.15(18)
C18 C13 N1 119.93(18)
C13 C14 C15 119.63(19)
C13 C14 H14 120.2
C15 C14 H14 120.2
C14 C15 C16 121.31(19)
C14 C15 H15 119.3
C16 C15 H15 119.3
C15 C16 C17 118.11(17)
C15 C16 C19 121.25(17)
C17 C16 C19 120.63(17)
C18 C17 C16 120.76(19)
C18 C17 H17 119.6
C16 C17 H17 119.6
C17 C18 C13 120.27(19)
C17 C18 H18 119.9
C13 C18 H18 119.9
N3 C19 N2 126.10(16)
N3 C19 C16 117.95(17)
N2 C19 C16 115.95(16)
N2 C20 C27 121.42(17)
N2 C20 C21 115.71(15)
C27 C20 C21 122.76(16)
C22 C21 C26 118.73(19)
C22 C21 C20 118.70(17)
C26 C21 C20 122.56(19)
C23 C22 C21 120.6(2)
C23 C22 H22 119.7
C21 C22 H22 119.7
C24 C23 C22 120.7(3)
C24 C23 H23 119.6
C22 C23 H23 119.6
C23 C24 C25 119.1(2)
C23 C24 H24 120.5
C25 C24 H24 120.5
C24 C25 C26 121.2(2)
C24 C25 H25 119.4
C26 C25 H25 119.4
C25 C26 C21 119.6(2)
C25 C26 H26 120.2
C21 C26 H26 120.2
C32 C27 C28 118.47(17)
C32 C27 C20 115.74(16)
C28 C27 C20 125.76(18)
C29 C28 C27 120.6(2)
C29 C28 H28 119.7
C27 C28 H28 119.7
C28 C29 C30 120.8(2)
C28 C29 H29 119.6
C30 C29 H29 119.6
C31 C30 C29 120.3(2)
C31 C30 H30 119.8
C29 C30 H30 119.8
C30 C31 C32 120.3(2)
C30 C31 H31 119.8
C32 C31 H31 119.8
N3 C32 C31 118.37(18)
N3 C32 C27 122.13(17)
C31 C32 C27 119.48(18)
C1 N1 C12 108.69(16)
C1 N1 C13 126.00(17)
C12 N1 C13 124.86(16)
C20 N2 C19 117.85(15)
C19 N3 C32 116.74(16)

loop_
_geom_bond_atom_site_label_1
_geom_bond_atom_site_label_2
_geom_bond_distance
C1 C2 1.383(3)
C1 N1 1.397(2)
C1 C6 1.409(3)
C2 C3 1.375(3)
C2 H2 0.9300
C3 C4 1.394(3)
C3 H3 0.9300
C4 C5 1.367(3)
C4 H4 0.9300
C5 C6 1.397(3)
C5 H5 0.9300
C6 C7 1.443(3)
C7 C8 1.395(3)
C7 C12 1.403(3)
C8 C9 1.372(3)
C8 H8 0.9300
C9 C10 1.391(3)
C9 H9 0.9300
C10 C11 1.376(3)
C10 H10 0.9300
C11 C12 1.385(3)
C11 H11 0.9300
C12 N1 1.401(3)
C13 C14 1.377(3)
C13 C18 1.378(3)
C13 N1 1.431(2)
C14 C15 1.381(3)
C14 H14 0.9300
C15 C16 1.386(2)
C15 H15 0.9300
C16 C17 1.389(3)
C16 C19 1.483(2)
C17 C18 1.377(3)
C17 H17 0.9300
C18 H18 0.9300
C19 N3 1.310(2)
C19 N2 1.367(2)
C20 N2 1.324(2)
C20 C27 1.427(3)
C20 C21 1.490(3)
C21 C22 1.382(3)
C21 C26 1.393(3)
C22 C23 1.378(3)
C22 H22 0.9300
C23 C24 1.369(3)
C23 H23 0.9300
C24 C25 1.371(4)
C24 H24 0.9300
C25 C26 1.381(3)
C25 H25 0.9300
C26 H26 0.9300
C27 C32 1.410(3)
C27 C28 1.413(3)
C28 C29 1.361(3)
C28 H28 0.9300
C29 C30 1.393(3)
C29 H29 0.9300
C30 C31 1.363(3)
C30 H30 0.9300
C31 C32 1.410(3)
C31 H31 0.9300
C32 N3 1.367(2)

loop_
_geom_torsion_atom_site_label_1
_geom_torsion_atom_site_label_2
_geom_torsion_atom_site_label_3
_geom_torsion_atom_site_label_4
_geom_torsion
N1 C1 C2 C3 177.9(2)
C6 C1 C2 C3 -1.4(3)
C1 C2 C3 C4 0.5(3)
C2 C3 C4 C5 0.7(4)
C3 C4 C5 C6 -1.0(4)
C4 C5 C6 C1 0.1(3)
C4 C5 C6 C7 -179.7(2)
C2 C1 C6 C5 1.1(3)
N1 C1 C6 C5 -178.25(18)
C2 C1 C6 C7 -179.0(2)
N1 C1 C6 C7 1.6(2)
C5 C6 C7 C8 -3.0(4)
C1 C6 C7 C8 177.2(2)
C5 C6 C7 C12 178.5(2)
C1 C6 C7 C12 -1.3(2)
C12 C7 C8 C9 -0.9(3)
C6 C7 C8 C9 -179.3(2)
C7 C8 C9 C10 -0.1(4)
C8 C9 C10 C11 0.6(4)
C9 C10 C11 C12 -0.1(4)
C10 C11 C12 N1 178.6(2)
C10 C11 C12 C7 -1.0(3)
C8 C7 C12 C11 1.4(3)
C6 C7 C12 C11 -179.7(2)
C8 C7 C12 N1 -178.24(19)
C6 C7 C12 N1 0.6(2)
C18 C13 C14 C15 1.6(3)
N1 C13 C14 C15 -176.41(19)
C13 C14 C15 C16 -0.1(3)
C14 C15 C16 C17 -1.4(3)
C14 C15 C16 C19 178.3(2)
C15 C16 C17 C18 1.5(3)
C19 C16 C17 C18 -178.2(2)
C16 C17 C18 C13 -0.1(4)
C14 C13 C18 C17 -1.5(3)
N1 C13 C18 C17 176.5(2)
C15 C16 C19 N3 167.4(2)
C17 C16 C19 N3 -12.9(3)
C15 C16 C19 N2 -13.4(3)
C17 C16 C19 N2 166.25(19)
N2 C20 C21 C22 47.2(3)
C27 C20 C21 C22 -129.1(2)
N2 C20 C21 C26 -132.0(2)
C27 C20 C21 C26 51.7(3)
C26 C21 C22 C23 -2.9(3)
C20 C21 C22 C23 177.9(2)
C21 C22 C23 C24 0.9(4)
C22 C23 C24 C25 1.7(4)
C23 C24 C25 C26 -2.3(4)
C24 C25 C26 C21 0.3(4)
C22 C21 C26 C25 2.3(3)
C20 C21 C26 C25 -178.5(2)
N2 C20 C27 C32 1.1(3)
C21 C20 C27 C32 177.20(19)
N2 C20 C27 C28 -176.9(2)
C21 C20 C27 C28 -0.8(3)
C32 C27 C28 C29 1.2(3)
C20 C27 C28 C29 179.1(2)
C27 C28 C29 C30 -0.8(4)
C28 C29 C30 C31 0.3(4)
C29 C30 C31 C32 -0.2(4)
C30 C31 C32 N3 -178.5(2)
C30 C31 C32 C27 0.5(4)
C28 C27 C32 N3 178.0(2)
C20 C27 C32 N3 -0.1(3)
C28 C27 C32 C31 -1.0(3)
C20 C27 C32 C31 -179.2(2)
C2 C1 N1 C12 179.4(2)
C6 C1 N1 C12 -1.2(2)
C2 C1 N1 C13 6.9(4)
C6 C1 N1 C13 -173.76(19)
C11 C12 N1 C1 -179.3(2)
C7 C12 N1 C1 0.4(2)
C11 C12 N1 C13 -6.6(4)
C7 C12 N1 C13 173.04(19)
C14 C13 N1 C1 -119.0(2)
C18 C13 N1 C1 63.0(3)
C14 C13 N1 C12 69.6(3)
C18 C13 N1 C12 -108.4(2)
C27 C20 N2 C19 -1.8(3)
C21 C20 N2 C19 -178.09(18)
N3 C19 N2 C20 1.5(3)
C16 C19 N2 C20 -177.51(18)
N2 C19 N3 C32 -0.6(3)
C16 C19 N3 C32 178.44(19)
C31 C32 N3 C19 178.9(2)
C27 C32 N3 C19 -0.1(3)
